data_7132045
loop_
_publ_author_name
'Matsuo, Bianca'
'Kim, Saegun'
'Shreiber, Scott T.'
'Levitre, Guillaume'
'Li, Longbo'
'Crane, Erika A.'
'McClain, Edward J.'
'Voight, Eric A.'
'Molander, Gary A.'

_publ_section_title
;
 Diversifying chemical space of DNA-encoded libraries: synthesis of
 2-oxa-1-azaspiro(bicyclo[3.2.0])heptanes on-DNA <i>via</i> visible
 light-mediated energy transfer catalysis.
;
_journal_name_full 'Chemical communications (Cambridge, England)'
_journal_paper_doi 10.1039/d3cc03421f
_journal_year 2023
_chemical_absolute_configuration ad
_chemical_formula_moiety 'C17 H21 N O3'
_chemical_formula_sum 'C17 H21 N O3'
_chemical_formula_weight 287.35
_chemical_name_common 'chemical 1''
_space_group_crystal_system orthorhombic
_space_group_IT_number 33
_space_group_name_Hall 'P 2c -2n'
_space_group_name_H-M_alt 'P n a 21'
_atom_sites_solution_hydrogens geom
_atom_sites_solution_primary dual
_audit_creation_date 2023-04-05
_audit_creation_method
;
Olex2 1.5
(compiled 2022.04.07 svn.rca3783a0 for OlexSys, GUI svn.r6498)
;
_audit_update_record
;
2023-05-08 deposited with the CCDC.	2023-08-15 downloaded from the CCDC.
;
_cell_angle_alpha 90
_cell_angle_beta 90
_cell_angle_gamma 90
_cell_formula_units_Z 4
_cell_length_a 8.78560(10)
_cell_length_b 32.0930(3)
_cell_length_c 5.26760(10)
_cell_measurement_reflns_used 15994
_cell_measurement_temperature 100
_cell_measurement_theta_max 74.2610
_cell_measurement_theta_min 2.7300
_cell_volume 1485.23(4)
_computing_cell_refinement 'CrysAlisPro 1.171.42.89a (Rigaku OD, 2023)'
_computing_data_collection 'CrysAlisPro 1.171.42.89a (Rigaku OD, 2023)'
_computing_data_reduction 'CrysAlisPro 1.171.42.89a (Rigaku OD, 2023)'
_computing_molecular_graphics 'Olex2 1.5 (Dolomanov et al., 2009)'
_computing_publication_material 'Olex2 1.5 (Dolomanov et al., 2009)'
_computing_structure_refinement 'SHELXL (Sheldrick, 2018)'
_computing_structure_solution 'SHELXT (Sheldrick, 2018)'
_diffrn_ambient_environment N~2~
_diffrn_ambient_temperature 100
_diffrn_detector 'HPC area detector'
_diffrn_detector_area_resol_mean 10.0000
_diffrn_detector_type HyPix-6000HE
_diffrn_measured_fraction_theta_full 0.999
_diffrn_measured_fraction_theta_max 0.999
_diffrn_measurement_details
;
List of Runs (angles in degrees, time in seconds):

  # Type    Start    End  Width  t~exp~   \w     \q     \k     \f   Frames
#--------------------------------------------------------------------------
  1  \w   -119.00 -34.00   0.50    1.00    --  -47.31 -50.00  20.00  170
  2  \w    -60.00  25.00   0.50    1.00    --  -47.31  50.00 167.00  170
  3  \w     34.00 120.00   0.50    1.00    --   47.31  50.00 167.00  172
  4  \w    -24.00  54.00   0.50    1.00    --   47.31 -50.00  20.00  156
  5  \w   -161.00 -76.00   0.50    1.00    --  -90.00 -50.00  20.00  170
  6  \w    -60.00 -17.00   0.50    1.00    --  -90.00  50.00 167.00   86
  7  \w    100.00 178.00   0.50    1.00    --  113.25  50.00 167.00  156
  8  \w     25.00 120.00   0.50    1.00    --   47.31  77.00 -90.00  190
  9  \w     35.00 121.00   0.50    1.00    --   47.31  37.00 -90.00  172
 10  \w    -27.00  23.00   0.50    1.00    --   47.31 -19.00-150.00  100
 11  \w   -162.00 -73.00   0.50    1.00    --  -90.00 -63.00 -92.11  178
 12  \w   -162.00 -68.00   0.50    1.00    --  -90.00 -75.00-117.94  188
 13  \w    -54.00 -18.00   0.50    1.00    --  -90.00  45.00   0.00   72
 14  \w    -54.00 -18.00   0.50    1.00    --  -90.00  45.00 -30.00   72
 15  \w   -141.00 -76.00   0.50    1.00    --  -90.00 -52.00 -69.21  130
 16  \w    -99.00 -69.00   0.50    1.00    --  -90.00 -77.00 -90.00   60
 17  \w    -93.00 -67.00   0.50    1.00    --  -90.00 -77.00 -60.00   52
 18  \w    -98.00 -72.00   0.50    1.00    --  -90.00 -64.00 -39.17   52
 19  \w    136.00 178.00   0.50    1.00    --  113.25  77.00 -90.00   84
 20  \w    119.00 177.00   0.50    1.00    --  113.25  30.00  60.00  116
 21  \w     42.00  68.00   0.50    1.00    --  113.25 -61.00-180.00   52
 22  \w     42.00  67.00   0.50    1.00    --  113.25 -61.00 -60.00   50
 23  \w     62.00  98.00   0.50    1.00    --  113.25 -77.00 -30.00   72
 24  \w     64.00 101.00   0.50    1.00    --  113.25 -77.00 120.00   74
 25  \w     42.00  68.00   0.50    1.00    --  113.25 -61.00 150.00   52
 26  \w    151.00 177.00   0.50    1.00    --  113.25  77.00-150.00   52
 27  \w     91.00 129.00   0.50    1.00    --  113.25  77.00-150.00   76
 28  \w     42.00  67.00   0.50    1.00    --  113.25 -61.00 -30.00   50
 29  \w     42.00  67.00   0.50    1.00    --  113.25 -61.00  90.00   50
 30  \w    103.00 129.00   0.50    1.00    --  113.25  47.00-104.00   52
 31  \w     45.00  98.00   0.50    1.00    --  113.25 -77.00  90.00  106
 32  \w    101.00 127.00   0.50    1.00    --  113.25  45.00 -90.00   52
 33  \w    130.00 155.00   0.50    1.00    --  113.25  45.00 -90.00   50
 34  \w     94.00 119.00   0.50    1.00    --  113.25  77.00 -90.00   50
 35  \w    151.00 176.00   0.50    1.00    --  113.25  61.00 -30.00   50
 36  \w     98.00 151.00   0.50    1.00    --  113.25  61.00 -60.00  106
 37  \w    110.00 136.00   0.50    1.00    --  113.25  61.00 -30.00   52
 38  \w     63.00  89.00   0.50    1.00    --  113.25 -77.00 -90.00   52
 39  \w     42.00  67.00   0.50    1.00    --  113.25 -61.00-120.00   50
 40  \w    122.00 175.00   0.50    1.00    --  113.25  77.00-180.00  106
 41  \w    103.00 121.00   0.50    1.00    --  113.25  61.00 -90.00   36
;
_diffrn_measurement_device '\k-geometry diffractometer'
_diffrn_measurement_device_type 'Rigaku XtaLAB Synergy-S'
_diffrn_measurement_method '\w scans'
_diffrn_orient_matrix_type 'CrysAlisPro convention (1999,Acta A55,543-557)'
_diffrn_orient_matrix_UB_11 0.0284994000
_diffrn_orient_matrix_UB_12 0.0473129000
_diffrn_orient_matrix_UB_13 -0.0132923000
_diffrn_orient_matrix_UB_21 0.1383492000
_diffrn_orient_matrix_UB_22 -0.0048976000
_diffrn_orient_matrix_UB_23 0.1772612000
_diffrn_orient_matrix_UB_31 0.1039257000
_diffrn_orient_matrix_UB_32 -0.0064465000
_diffrn_orient_matrix_UB_33 -0.2322263000
_diffrn_radiation_monochromator mirror
_diffrn_radiation_probe x-ray
_diffrn_radiation_type 'Cu K\a'
_diffrn_radiation_wavelength 1.54184
_diffrn_reflns_av_R_equivalents 0.0349
_diffrn_reflns_av_unetI/netI 0.0217
_diffrn_reflns_Laue_measured_fraction_full 0.999
_diffrn_reflns_Laue_measured_fraction_max 0.999
_diffrn_reflns_limit_h_max 10
_diffrn_reflns_limit_h_min -10
_diffrn_reflns_limit_k_max 40
_diffrn_reflns_limit_k_min -39
_diffrn_reflns_limit_l_max 6
_diffrn_reflns_limit_l_min -6
_diffrn_reflns_number 19650
_diffrn_reflns_point_group_measured_fraction_full 0.999
_diffrn_reflns_point_group_measured_fraction_max 0.994
_diffrn_reflns_theta_full 67.684
_diffrn_reflns_theta_max 74.438
_diffrn_reflns_theta_min 2.754
_diffrn_source 'micro-focus sealed X-ray tube'
_diffrn_source_type 'PhotonJet (Cu) X-ray Source'
_exptl_absorpt_coefficient_mu 0.708
_exptl_absorpt_correction_T_max 1.00000
_exptl_absorpt_correction_T_min 0.47344
_exptl_absorpt_correction_type multi-scan
_exptl_absorpt_process_details 'SCALE3 ABSPACK'
_exptl_crystal_colour colorless
_exptl_crystal_colour_primary colorless
_exptl_crystal_density_diffrn 1.285
_exptl_crystal_description needle
_exptl_crystal_F_000 616
_exptl_crystal_size_max 0.47
_exptl_crystal_size_mid 0.04
_exptl_crystal_size_min 0.04
_refine_diff_density_max 0.181
_refine_diff_density_min -0.182
_refine_diff_density_rms 0.034
_refine_ls_abs_structure_details
;
 Flack x determined using 1269 quotients [(I+)-(I-)]/[(I+)+(I-)]
 (Parsons, Flack and Wagner, Acta Cryst. B69 (2013) 249-259).
;
_refine_ls_abs_structure_Flack -0.08(10)
_refine_ls_extinction_method none
_refine_ls_goodness_of_fit_ref 1.050
_refine_ls_hydrogen_treatment constr
_refine_ls_matrix_type full
_refine_ls_number_parameters 191
_refine_ls_number_reflns 3023
_refine_ls_number_restraints 1
_refine_ls_restrained_S_all 1.050
_refine_ls_R_factor_all 0.0316
_refine_ls_R_factor_gt 0.0302
_refine_ls_shift/su_max 0.001
_refine_ls_shift/su_mean 0.000
_refine_ls_structure_factor_coef Fsqd
_refine_ls_weighting_details 'w=1/[\s^2^(Fo^2^)+(0.0425P)^2^+0.3159P] where P=(Fo^2^+2Fc^2^)/3'
_refine_ls_weighting_scheme calc
_refine_ls_wR_factor_gt 0.0755
_refine_ls_wR_factor_ref 0.0771
_reflns_Friedel_coverage 0.790
_reflns_Friedel_fraction_full 0.998
_reflns_Friedel_fraction_max 0.988
_reflns_number_gt 2942
_reflns_number_total 3023
_reflns_threshold_expression 'I > 2\s(I)'
_cod_data_source_file d3cc03421f2.cif
_cod_data_source_block 9262
_cod_database_code 7132045
_shelx_shelxl_version_number 2018/3
_shelx_estimated_absorpt_t_max 0.972
_shelx_estimated_absorpt_t_min 0.732
_olex2_submission_special_instructions 'No special instructions were received'
_oxdiff_exptl_absorpt_empirical_details
;
Empirical correction (ABSPACK) includes:
- Absorption correction using spherical harmonics
- Frame scaling
;
_oxdiff_exptl_absorpt_empirical_full_max 1.490
_oxdiff_exptl_absorpt_empirical_full_min 0.366

loop_
_space_group_symop_operation_xyz
'x, y, z'
'-x, -y, z+1/2'
'x+1/2, -y+1/2, z'
'-x+1/2, y+1/2, z+1/2'

loop_
_atom_site_label
_atom_site_type_symbol
_atom_site_fract_x
_atom_site_fract_y
_atom_site_fract_z
_atom_site_U_iso_or_equiv
_atom_site_adp_type
_atom_site_occupancy
_atom_site_site_symmetry_order
_atom_site_calc_flag
_atom_site_refinement_flags_posn
_atom_site_refinement_flags_adp
_atom_site_refinement_flags_occupancy
_atom_site_disorder_assembly
_atom_site_disorder_group
O1 O 0.63131(14) 0.60099(4) 0.4746(2) 0.0192(3) Uani 1 1 d . . . . .
O2 O 0.55622(17) 0.73682(4) 0.6668(3) 0.0349(4) Uani 1 1 d . . . . .
O3 O 0.43846(15) 0.69200(4) 0.4085(3) 0.0256(3) Uani 1 1 d . . . . .
N1 N 0.70560(16) 0.63996(4) 0.5240(3) 0.0178(3) Uani 1 1 d . . . . .
C1 C 0.6086(2) 0.66358(5) 0.7113(3) 0.0187(4) Uani 1 1 d . . . . .
C2 C 0.4925(2) 0.63175(5) 0.8121(4) 0.0216(4) Uani 1 1 d . . . . .
H2A H 0.493792 0.630918 0.999989 0.026 Uiso 1 1 calc R U . . .
H2B H 0.388381 0.638775 0.754421 0.026 Uiso 1 1 calc R U . . .
C3 C 0.5443(2) 0.58982(5) 0.7005(3) 0.0191(4) Uani 1 1 d . . . . .
H3 H 0.611826 0.575151 0.824454 0.023 Uiso 1 1 calc R U . . .
C4 C 0.4150(2) 0.56156(5) 0.6240(3) 0.0192(4) Uani 1 1 d . . . . .
C5 C 0.3208(2) 0.57109(6) 0.4191(3) 0.0232(4) Uani 1 1 d . . . . .
H5 H 0.341408 0.594929 0.317838 0.028 Uiso 1 1 calc R U . . .
C6 C 0.1970(2) 0.54590(6) 0.3623(4) 0.0258(4) Uani 1 1 d . . . . .
H6 H 0.133005 0.552614 0.222723 0.031 Uiso 1 1 calc R U . . .
C7 C 0.1663(2) 0.51094(6) 0.5087(4) 0.0247(4) Uani 1 1 d . . . . .
H7 H 0.081166 0.493830 0.469792 0.030 Uiso 1 1 calc R U . . .
C8 C 0.2598(2) 0.50102(5) 0.7114(4) 0.0245(4) Uani 1 1 d . . . . .
H8 H 0.238905 0.477130 0.811984 0.029 Uiso 1 1 calc R U . . .
C9 C 0.3847(2) 0.52619(6) 0.7676(4) 0.0220(4) Uani 1 1 d . . . . .
H9 H 0.449581 0.519102 0.905165 0.026 Uiso 1 1 calc R U . . .
C10 C 0.7505(2) 0.67190(6) 0.8747(4) 0.0203(4) Uani 1 1 d . . . . .
H10A H 0.793588 0.700195 0.854117 0.024 Uiso 1 1 calc R U . . .
H10B H 0.737670 0.664715 1.056218 0.024 Uiso 1 1 calc R U . . .
C11 C 0.83191(19) 0.63820(5) 0.7178(3) 0.0186(4) Uani 1 1 d . . . . .
C12 C 0.8820(2) 0.59781(5) 0.8542(4) 0.0208(4) Uani 1 1 d . . . . .
H12A H 0.838135 0.594361 1.025980 0.025 Uiso 1 1 calc R U . . .
H12B H 0.868987 0.572241 0.751327 0.025 Uiso 1 1 calc R U . . .
C13 C 1.0458(2) 0.61539(6) 0.8528(4) 0.0236(4) Uani 1 1 d . . . . .
H13A H 1.124318 0.594710 0.804944 0.028 Uiso 1 1 calc R U . . .
H13B H 1.074119 0.630192 1.010759 0.028 Uiso 1 1 calc R U . . .
C14 C 0.9980(2) 0.64465(6) 0.6332(4) 0.0226(4) Uani 1 1 d . . . . .
H14A H 1.034825 0.673639 0.651758 0.027 Uiso 1 1 calc R U . . .
H14B H 1.020838 0.633546 0.461991 0.027 Uiso 1 1 calc R U . . .
C15 C 0.5335(2) 0.70183(5) 0.5957(3) 0.0202(4) Uani 1 1 d . . . . .
C16 C 0.3608(2) 0.72704(6) 0.2881(4) 0.0288(4) Uani 1 1 d . . . . .
H16A H 0.433513 0.743215 0.183716 0.035 Uiso 1 1 calc R U . . .
H16B H 0.317641 0.745747 0.419053 0.035 Uiso 1 1 calc R U . . .
C17 C 0.2366(2) 0.71001(6) 0.1248(4) 0.0255(4) Uani 1 1 d . . . . .
H17A H 0.279682 0.690281 0.002295 0.038 Uiso 1 1 calc R U . . .
H17B H 0.186940 0.732891 0.033577 0.038 Uiso 1 1 calc R U . . .
H17C H 0.161593 0.695669 0.231271 0.038 Uiso 1 1 calc R U . . .

loop_
_atom_site_aniso_label
_atom_site_aniso_U_11
_atom_site_aniso_U_22
_atom_site_aniso_U_33
_atom_site_aniso_U_23
_atom_site_aniso_U_13
_atom_site_aniso_U_12
O1 0.0206(6) 0.0182(6) 0.0187(6) -0.0023(5) 0.0029(5) -0.0032(5)
O2 0.0423(9) 0.0188(6) 0.0438(9) -0.0027(6) -0.0199(7) 0.0007(6)
O3 0.0280(7) 0.0197(6) 0.0291(8) -0.0023(6) -0.0101(6) 0.0039(5)
N1 0.0181(7) 0.0160(6) 0.0192(7) -0.0015(6) 0.0002(6) -0.0008(5)
C1 0.0199(8) 0.0180(8) 0.0180(8) -0.0008(7) 0.0006(7) 0.0004(6)
C2 0.0224(9) 0.0205(8) 0.0220(9) -0.0013(7) 0.0058(7) -0.0009(7)
C3 0.0195(8) 0.0191(8) 0.0185(8) 0.0012(7) 0.0025(7) -0.0001(6)
C4 0.0176(8) 0.0187(8) 0.0215(9) -0.0033(7) 0.0036(7) 0.0011(7)
C5 0.0241(9) 0.0228(8) 0.0226(10) 0.0028(7) 0.0012(7) -0.0007(7)
C6 0.0239(9) 0.0297(9) 0.0238(9) -0.0026(8) -0.0028(8) -0.0003(7)
C7 0.0225(9) 0.0237(9) 0.0277(10) -0.0064(8) 0.0021(8) -0.0031(7)
C8 0.0266(9) 0.0190(8) 0.0280(9) 0.0003(8) 0.0025(8) -0.0026(7)
C9 0.0221(8) 0.0215(8) 0.0225(8) 0.0004(7) -0.0002(8) 0.0034(7)
C10 0.0227(9) 0.0207(8) 0.0175(8) 0.0000(7) -0.0013(7) 0.0003(6)
C11 0.0185(8) 0.0185(8) 0.0187(9) 0.0010(7) -0.0005(7) -0.0015(6)
C12 0.0202(9) 0.0198(8) 0.0224(8) 0.0020(7) 0.0002(7) 0.0007(7)
C13 0.0188(9) 0.0278(9) 0.0243(9) 0.0014(8) 0.0003(7) -0.0005(7)
C14 0.0210(9) 0.0258(9) 0.0209(9) 0.0015(7) 0.0013(7) -0.0034(7)
C15 0.0182(8) 0.0203(9) 0.0219(9) -0.0011(7) -0.0005(7) -0.0011(6)
C16 0.0276(10) 0.0205(8) 0.0383(11) 0.0027(8) -0.0085(9) 0.0029(7)
C17 0.0224(9) 0.0271(9) 0.0270(9) 0.0012(8) -0.0019(8) 0.0031(7)

loop_
_atom_type_symbol
_atom_type_description
_atom_type_scat_dispersion_real
_atom_type_scat_dispersion_imag
_atom_type_scat_source
C C 0.0181 0.0091 'International Tables Vol C Tables 4.2.6.8 and 6.1.1.4'
H H 0.0000 0.0000 'International Tables Vol C Tables 4.2.6.8 and 6.1.1.4'
N N 0.0311 0.0180 'International Tables Vol C Tables 4.2.6.8 and 6.1.1.4'
O O 0.0492 0.0322 'International Tables Vol C Tables 4.2.6.8 and 6.1.1.4'

loop_
_geom_angle_atom_site_label_1
_geom_angle_atom_site_label_2
_geom_angle_atom_site_label_3
_geom_angle
_geom_angle_site_symmetry_1
_geom_angle_site_symmetry_3
_geom_angle_publ_flag
N1 O1 C3 107.74(12) . . ?
C15 O3 C16 115.62(14) . . ?
O1 N1 C1 107.44(12) . . ?
O1 N1 C11 115.13(12) . . ?
C1 N1 C11 89.54(12) . . ?
N1 C1 C2 105.47(13) . . ?
N1 C1 C10 89.74(13) . . ?
N1 C1 C15 112.90(14) . . ?
C10 C1 C2 117.35(15) . . ?
C15 C1 C2 112.73(15) . . ?
C15 C1 C10 115.82(15) . . ?
C3 C2 C1 104.64(14) . . ?
O1 C3 C2 104.61(13) . . ?
O1 C3 C4 108.95(15) . . ?
C4 C3 C2 113.91(15) . . ?
C5 C4 C3 121.47(16) . . ?
C9 C4 C3 119.38(16) . . ?
C9 C4 C5 119.09(17) . . ?
C6 C5 C4 120.30(17) . . ?
C5 C6 C7 120.23(18) . . ?
C8 C7 C6 119.94(17) . . ?
C7 C8 C9 119.84(17) . . ?
C4 C9 C8 120.59(18) . . ?
C11 C10 C1 87.38(13) . . ?
N1 C11 C10 89.71(13) . . ?
N1 C11 C12 123.73(14) . . ?
N1 C11 C14 119.74(15) . . ?
C10 C11 C12 118.19(15) . . ?
C10 C11 C14 120.14(15) . . ?
C14 C11 C12 88.70(13) . . ?
C13 C12 C11 87.53(13) . . ?
C12 C13 C14 88.42(14) . . ?
C11 C14 C13 87.66(13) . . ?
O2 C15 O3 123.91(17) . . ?
O2 C15 C1 123.89(17) . . ?
O3 C15 C1 112.19(15) . . ?
O3 C16 C17 108.04(15) . . ?

loop_
_geom_bond_atom_site_label_1
_geom_bond_atom_site_label_2
_geom_bond_distance
_geom_bond_site_symmetry_2
_geom_bond_publ_flag
O1 N1 1.4345(18) . ?
O1 C3 1.459(2) . ?
O2 C15 1.200(2) . ?
O3 C15 1.330(2) . ?
O3 C16 1.460(2) . ?
N1 C1 1.508(2) . ?
N1 C11 1.509(2) . ?
C1 C2 1.538(2) . ?
C1 C10 1.538(2) . ?
C1 C15 1.521(2) . ?
C2 C3 1.537(2) . ?
C3 C4 1.508(2) . ?
C4 C5 1.395(3) . ?
C4 C9 1.390(2) . ?
C5 C6 1.388(3) . ?
C6 C7 1.388(3) . ?
C7 C8 1.384(3) . ?
C8 C9 1.394(3) . ?
C10 C11 1.538(2) . ?
C11 C12 1.546(2) . ?
C11 C14 1.540(2) . ?
C12 C13 1.545(2) . ?
C13 C14 1.548(3) . ?
C16 C17 1.493(3) . ?
